data_7216527
loop_
_publ_author_name
'Blagden, N.'
'Coles, S. J.'
'Berry, D. J.'

_publ_section_title
;
 Pharmaceutical co-crystals -- are we there yet?
;
_journal_issue 26
_journal_name_full CrystEngComm
_journal_page_first 5753
_journal_paper_doi 10.1039/c4ce00127c
_journal_volume 16
_journal_year 2014
_chemical_formula_sum 'C21 H20 F N2 O3'
_chemical_formula_weight 367.39
_chemical_name_systematic
;
 ?
;
_space_group_IT_number 14
_symmetry_cell_setting monoclinic
_symmetry_space_group_name_Hall '-P 2ybc'
_symmetry_space_group_name_H-M 'P 1 21/c 1'
_atom_sites_solution_hydrogens geom
_atom_sites_solution_primary direct
_atom_sites_solution_secondary difmap
_audit_creation_method SHELXL-97
_cell_angle_alpha 90.00
_cell_angle_beta 92.250(2)
_cell_angle_gamma 90.00
_cell_formula_units_Z 4
_cell_length_a 27.4599(12)
_cell_length_b 5.6654(2)
_cell_length_c 11.4275(5)
_cell_measurement_reflns_used 8342
_cell_measurement_temperature 120(2)
_cell_measurement_theta_max 27.48
_cell_measurement_theta_min 2.91
_cell_volume 1776.42(13)
_computing_cell_refinement 'DENZO, COLLECT'
_computing_data_reduction 'DENZO, COLLECT'
_computing_molecular_graphics 'PLATON (Spek, 2003)'
_computing_structure_refinement 'SHELXL-97 (Sheldrick, 1997)'
_computing_structure_solution 'SHELXS-97 (Sheldrick, 1997)'
_diffrn_ambient_temperature 120(2)
_diffrn_detector_area_resol_mean 9.091
_diffrn_measured_fraction_theta_full 0.968
_diffrn_measured_fraction_theta_max 0.968
_diffrn_measurement_device_type 'Bruker-Nonius KappaCCD Area Detector'
_diffrn_measurement_method '\f and \w scans'
_diffrn_radiation_monochromator graphite
_diffrn_radiation_source 'Bruker-Nonius FR591 rotating anode'
_diffrn_radiation_type MoK\a
_diffrn_radiation_wavelength 0.71073
_diffrn_reflns_av_R_equivalents 0.0651
_diffrn_reflns_av_sigmaI/netI 0.0760
_diffrn_reflns_limit_h_max 35
_diffrn_reflns_limit_h_min -35
_diffrn_reflns_limit_k_max 7
_diffrn_reflns_limit_k_min -6
_diffrn_reflns_limit_l_max 14
_diffrn_reflns_limit_l_min -14
_diffrn_reflns_number 17171
_diffrn_reflns_theta_full 27.49
_diffrn_reflns_theta_max 27.49
_diffrn_reflns_theta_min 2.97
_diffrn_standards_decay_% negligible
_diffrn_standards_number none
_exptl_absorpt_coefficient_mu 0.100
_exptl_absorpt_correction_T_max 0.9970
_exptl_absorpt_correction_T_min 0.9427
_exptl_absorpt_correction_type multi-scan
_exptl_absorpt_process_details 'SADABS V2.10 (Sheldrick, G.M., 2003)'
_exptl_crystal_colour colourless
_exptl_crystal_density_diffrn 1.374
_exptl_crystal_density_method 'not measured'
_exptl_crystal_description blade
_exptl_crystal_F_000 772
_exptl_crystal_size_max 0.60
_exptl_crystal_size_mid 0.20
_exptl_crystal_size_min 0.03
_refine_diff_density_max 0.268
_refine_diff_density_min -0.330
_refine_diff_density_rms 0.064
_refine_ls_extinction_method none
_refine_ls_goodness_of_fit_ref 1.040
_refine_ls_hydrogen_treatment mixed
_refine_ls_matrix_type full
_refine_ls_number_parameters 263
_refine_ls_number_reflns 3958
_refine_ls_number_restraints 0
_refine_ls_restrained_S_all 1.040
_refine_ls_R_factor_all 0.1033
_refine_ls_R_factor_gt 0.0543
_refine_ls_shift/su_max 0.000
_refine_ls_shift/su_mean 0.000
_refine_ls_structure_factor_coef Fsqd
_refine_ls_weighting_details 'calc w=1/[\s^2^(Fo^2^)+(0.0641P)^2^+0.5579P] where P=(Fo^2^+2Fc^2^)/3'
_refine_ls_weighting_scheme calc
_refine_ls_wR_factor_gt 0.1219
_refine_ls_wR_factor_ref 0.1448
_reflns_number_gt 2535
_reflns_number_total 3958
_reflns_threshold_expression >2sigma(I)
_cod_data_source_file c4ce00127c1.cif
_cod_data_source_block 2008src0405r
_cod_depositor_comments
;
The following automatic conversions were performed:

'_symmetry_cell_setting' value 'Monoclinic' changed to 'monoclinic'
according to
/usr/data/users/saulius/crontab/automatic-downloads/rss-feeds/RSC/lib/dictionaries/cif_core.dic
dictionary named 'cif_core.dic' version 2.4.2 from 2011-04-26.

Automatic conversion script
Id: cif_fix_values 2281 2013-09-26 08:29:07Z andrius 

 Adding full bibliography for 7216527.cif.
;
_cod_original_sg_symbol_H-M P2(1)/c
_cod_database_code 7216527

loop_
_symmetry_equiv_pos_as_xyz
'x, y, z'
'-x, y+1/2, -z+1/2'
'-x, -y, -z'
'x, -y-1/2, z-1/2'

loop_
_atom_site_label
_atom_site_type_symbol
_atom_site_fract_x
_atom_site_fract_y
_atom_site_fract_z
_atom_site_U_iso_or_equiv
_atom_site_adp_type
_atom_site_occupancy
_atom_site_symmetry_multiplicity
_atom_site_calc_flag
_atom_site_refinement_flags
_atom_site_disorder_assembly
_atom_site_disorder_group
H1N H -0.0925(10) 0.179(4) 0.559(2) 0.040(7) Uiso 1 1 d . . .
H2N H -0.0418(9) 0.046(4) 0.558(2) 0.034(7) Uiso 1 1 d . . .
C7 C 0.40084(7) 0.7536(3) 1.20975(18) 0.0206(5) Uani 1 1 d . . .
C8 C 0.40450(8) 0.5680(4) 1.29023(18) 0.0232(5) Uani 1 1 d . . .
H8 H 0.3841 0.4337 1.2800 0.028 Uiso 1 1 calc R . .
C9 C 0.43752(8) 0.5779(4) 1.38433(19) 0.0253(5) Uani 1 1 d . . .
H9 H 0.4392 0.4520 1.4393 0.030 Uiso 1 1 calc R . .
C10 C 0.46822(8) 0.7707(4) 1.39899(19) 0.0262(5) Uani 1 1 d . . .
H10 H 0.4910 0.7769 1.4638 0.031 Uiso 1 1 calc R . .
C11 C 0.46566(8) 0.9537(4) 1.31921(18) 0.0243(5) Uani 1 1 d . . .
H11 H 0.4871 1.0846 1.3283 0.029 Uiso 1 1 calc R . .
C12 C 0.43179(7) 0.9469(4) 1.22549(18) 0.0213(5) Uani 1 1 d . . .
H12 H 0.4297 1.0750 1.1719 0.026 Uiso 1 1 calc R . .
C13 C 0.36426(7) 0.7417(3) 1.11041(18) 0.0198(5) Uani 1 1 d . . .
C14 C 0.32960(7) 0.9169(4) 1.08788(18) 0.0216(5) Uani 1 1 d . . .
H14 H 0.3306 1.0544 1.1355 0.026 Uiso 1 1 calc R . .
F1 F 0.32840(9) 1.1098(4) 1.1619(2) 0.0303(6) Uani 0.50 1 d P A 1
C15 C 0.29387(7) 0.9010(4) 0.99990(19) 0.0231(5) Uani 1 1 d . . .
H15 H 0.2710 1.0253 0.9881 0.028 Uiso 1 1 calc R . .
C16 C 0.29150(7) 0.7014(4) 0.92836(18) 0.0206(5) Uani 1 1 d . . .
C17 C 0.32662(7) 0.5262(4) 0.94628(19) 0.0225(5) Uani 1 1 d . . .
H17 H 0.3265 0.3908 0.8973 0.027 Uiso 1 1 calc R . .
C18 C 0.36150(7) 0.5502(4) 1.03515(19) 0.0216(5) Uani 1 1 d . . .
H18 H 0.3850 0.4284 1.0455 0.026 Uiso 1 1 calc R . .
F1' F 0.39657(8) 0.3774(4) 1.0436(2) 0.0258(6) Uani 0.50 1 d P B 1
C19 C 0.25110(7) 0.6702(4) 0.83471(19) 0.0235(5) Uani 1 1 d . . .
H19 H 0.2611 0.5379 0.7829 0.028 Uiso 1 1 calc R . .
C20 C 0.24284(8) 0.8851(4) 0.7571(2) 0.0309(6) Uani 1 1 d . . .
H20A H 0.2292 1.0135 0.8031 0.046 Uiso 1 1 calc R . .
H20B H 0.2200 0.8449 0.6921 0.046 Uiso 1 1 calc R . .
H20C H 0.2739 0.9356 0.7261 0.046 Uiso 1 1 calc R . .
C21 C 0.20446(8) 0.5921(4) 0.89290(18) 0.0214(5) Uani 1 1 d . . .
O2 O 0.21176(5) 0.4019(3) 0.95834(14) 0.0291(4) Uani 1 1 d . . .
H2O H 0.1866 0.3734 0.9955 0.044 Uiso 1 1 calc R . .
O3 O 0.16547(5) 0.6918(3) 0.88062(14) 0.0301(4) Uani 1 1 d . . .
C1 C -0.07138(7) 0.4993(3) 0.40672(17) 0.0186(5) Uani 1 1 d . . .
C2 C -0.05382(8) 0.6236(4) 0.31246(18) 0.0210(5) Uani 1 1 d . . .
H2 H -0.0244 0.5763 0.2781 0.025 Uiso 1 1 calc R . .
C3 C -0.07955(8) 0.8169(4) 0.26902(19) 0.0240(5) Uani 1 1 d . . .
H3 H -0.0683 0.9028 0.2040 0.029 Uiso 1 1 calc R . .
C4 C -0.12172(8) 0.8822(4) 0.32189(19) 0.0243(5) Uani 1 1 d . . .
H4 H -0.1393 1.0151 0.2920 0.029 Uiso 1 1 calc R . .
C5 C -0.11426(7) 0.5778(4) 0.45388(18) 0.0205(5) Uani 1 1 d . . .
H5 H -0.1267 0.4932 0.5180 0.025 Uiso 1 1 calc R . .
C6 C -0.04241(7) 0.2931(4) 0.45273(18) 0.0193(5) Uani 1 1 d . . .
N1 N -0.13910(6) 0.7665(3) 0.41380(15) 0.0236(4) Uani 1 1 d . . .
N2 N -0.06059(7) 0.1603(3) 0.53735(16) 0.0229(4) Uani 1 1 d . . .
O1 O -0.00199(5) 0.2532(2) 0.41262(12) 0.0234(4) Uani 1 1 d . . .

loop_
_atom_site_aniso_label
_atom_site_aniso_U_11
_atom_site_aniso_U_22
_atom_site_aniso_U_33
_atom_site_aniso_U_23
_atom_site_aniso_U_13
_atom_site_aniso_U_12
C7 0.0169(11) 0.0209(11) 0.0240(12) 0.0006(9) 0.0029(9) 0.0039(8)
C8 0.0220(12) 0.0202(11) 0.0275(12) 0.0001(10) 0.0040(10) 0.0016(9)
C9 0.0292(13) 0.0239(11) 0.0231(12) 0.0030(10) 0.0038(10) 0.0069(10)
C10 0.0245(12) 0.0323(13) 0.0215(11) -0.0048(10) -0.0014(9) 0.0079(10)
C11 0.0224(12) 0.0234(11) 0.0271(13) -0.0031(10) 0.0022(10) 0.0009(9)
C12 0.0198(11) 0.0219(11) 0.0225(11) 0.0020(9) 0.0027(9) 0.0018(9)
C13 0.0176(11) 0.0179(10) 0.0242(12) 0.0043(9) 0.0042(9) -0.0022(8)
C14 0.0238(12) 0.0160(10) 0.0253(12) -0.0028(9) 0.0045(10) -0.0005(9)
F1 0.0340(15) 0.0248(13) 0.0323(15) -0.0052(12) 0.0019(12) 0.0013(11)
C15 0.0179(11) 0.0228(11) 0.0288(12) 0.0067(10) 0.0031(10) 0.0015(9)
C16 0.0172(11) 0.0229(11) 0.0220(11) 0.0052(9) 0.0026(9) -0.0043(9)
C17 0.0228(12) 0.0190(11) 0.0258(12) 0.0009(9) 0.0034(10) -0.0023(9)
C18 0.0165(11) 0.0195(11) 0.0289(12) 0.0037(10) 0.0017(10) 0.0037(8)
F1' 0.0240(13) 0.0188(12) 0.0343(14) 0.0003(11) -0.0016(11) 0.0080(10)
C19 0.0169(11) 0.0258(11) 0.0281(12) 0.0004(10) 0.0042(9) 0.0005(9)
C20 0.0233(12) 0.0388(14) 0.0308(13) 0.0064(11) 0.0029(10) 0.0022(10)
C21 0.0194(12) 0.0223(11) 0.0225(12) -0.0042(10) -0.0008(9) -0.0026(9)
O2 0.0206(8) 0.0288(8) 0.0383(10) 0.0080(7) 0.0078(7) -0.0014(7)
O3 0.0192(8) 0.0316(9) 0.0400(10) 0.0019(8) 0.0054(7) 0.0051(7)
C1 0.0170(11) 0.0187(10) 0.0200(11) -0.0038(9) 0.0000(9) -0.0009(8)
C2 0.0182(11) 0.0233(11) 0.0215(11) -0.0038(9) 0.0030(9) 0.0015(9)
C3 0.0225(12) 0.0284(12) 0.0211(11) 0.0051(10) 0.0014(9) 0.0001(9)
C4 0.0223(12) 0.0234(11) 0.0269(12) 0.0029(10) -0.0019(10) 0.0030(9)
C5 0.0166(11) 0.0231(11) 0.0218(11) -0.0001(9) 0.0007(9) -0.0014(9)
C6 0.0181(11) 0.0205(11) 0.0195(11) -0.0033(9) 0.0023(9) 0.0004(9)
N1 0.0213(10) 0.0232(9) 0.0263(10) -0.0013(8) 0.0029(8) 0.0030(7)
N2 0.0176(10) 0.0234(10) 0.0279(11) 0.0041(9) 0.0050(8) 0.0040(8)
O1 0.0180(8) 0.0246(8) 0.0278(8) 0.0004(7) 0.0048(6) 0.0037(6)

loop_
_atom_type_symbol
_atom_type_description
_atom_type_scat_dispersion_real
_atom_type_scat_dispersion_imag
_atom_type_scat_source
C C 0.0033 0.0016 'International Tables Vol C Tables 4.2.6.8 and 6.1.1.4'
H H 0.0000 0.0000 'International Tables Vol C Tables 4.2.6.8 and 6.1.1.4'
N N 0.0061 0.0033 'International Tables Vol C Tables 4.2.6.8 and 6.1.1.4'
O O 0.0106 0.0060 'International Tables Vol C Tables 4.2.6.8 and 6.1.1.4'
F F 0.0171 0.0103 'International Tables Vol C Tables 4.2.6.8 and 6.1.1.4'

loop_
_geom_angle_atom_site_label_1
_geom_angle_atom_site_label_2
_geom_angle_atom_site_label_3
_geom_angle
C12 C7 C8 118.6(2)
C12 C7 C13 121.62(18)
C8 C7 C13 119.79(18)
C9 C8 C7 120.7(2)
C8 C9 C10 120.3(2)
C11 C10 C9 119.8(2)
C10 C11 C12 120.2(2)
C11 C12 C7 120.46(19)
C18 C13 C14 115.04(19)
C18 C13 C7 121.89(18)
C14 C13 C7 123.04(18)
C15 C14 C13 123.3(2)
C14 C15 C16 119.70(19)
C17 C16 C15 118.36(19)
C17 C16 C19 120.13(19)
C15 C16 C19 121.50(19)
C18 C17 C16 119.8(2)
C17 C18 C13 123.75(19)
C20 C19 C16 113.93(18)
C20 C19 C21 112.16(18)
C16 C19 C21 109.11(17)
O3 C21 O2 123.92(19)
O3 C21 C19 124.4(2)
O2 C21 C19 111.73(18)
C5 C1 C2 117.70(19)
C5 C1 C6 124.13(18)
C2 C1 C6 118.16(17)
C3 C2 C1 119.41(19)
C4 C3 C2 118.8(2)
N1 C4 C3 122.9(2)
N1 C5 C1 123.48(19)
O1 C6 N2 122.03(19)
O1 C6 C1 118.96(18)
N2 C6 C1 119.00(18)
C5 N1 C4 117.77(18)

loop_
_geom_bond_atom_site_label_1
_geom_bond_atom_site_label_2
_geom_bond_distance
C7 C12 1.394(3)
C7 C8 1.398(3)
C7 C13 1.488(3)
C8 C9 1.380(3)
C9 C10 1.386(3)
C10 C11 1.381(3)
C11 C12 1.391(3)
C13 C18 1.385(3)
C13 C14 1.392(3)
C14 C15 1.380(3)
C15 C16 1.395(3)
C16 C17 1.393(3)
C16 C19 1.521(3)
C17 C18 1.375(3)
C19 C20 1.518(3)
C19 C21 1.531(3)
C21 O3 1.214(2)
C21 O2 1.322(3)
C1 C5 1.387(3)
C1 C2 1.389(3)
C1 C6 1.497(3)
C2 C3 1.385(3)
C3 C4 1.377(3)
C4 N1 1.342(3)
C5 N1 1.339(3)
C6 O1 1.238(2)
C6 N2 1.337(3)
